data_4033998
loop_
_publ_author_name
'Bagum, Halima'
'Christensen, Kirsten E.'
'Genov, Miroslav'
'Pretsch, Alexander'
'Pretsch, Dagmar'
'Moloney, Mark G.'

_publ_section_title
;
 Synthetic Access to 3-Substituted Pyroglutamic Acids from Tetramate
 Derivatives of Serine, Threonine, <i>allo</i>-Threonine, and Cysteine.
;
_journal_issue 16
_journal_name_full 'The Journal of organic chemistry'
_journal_page_first 10257
_journal_page_last 10279
_journal_paper_doi 10.1021/acs.joc.9b01432
_journal_volume 84
_journal_year 2019
_chemical_absolute_configuration ad
_chemical_formula_moiety 'C19 H23 N O5'
_chemical_formula_sum 'C19 H23 N O5'
_chemical_formula_weight 345.40
_chemical_melting_point ?
_space_group_IT_number 19
_space_group_name_Hall 'P 2ac 2ab'
_space_group_name_H-M_alt 'P 21 21 21'
_symmetry_cell_setting orthorhombic
_symmetry_space_group_name_Hall 'P 2ac 2ab'
_symmetry_space_group_name_H-M 'P 21 21 21'
_atom_sites_solution_hydrogens difmap
_atom_sites_solution_primary other
_audit_creation_date 2017-03-27
_audit_creation_method CRYSTALS_ver_14.61_build_6156
_cell_angle_alpha 90
_cell_angle_beta 90
_cell_angle_gamma 90
_cell_formula_units_Z 8
_cell_length_a 6.04140(10)
_cell_length_b 18.1188(4)
_cell_length_c 32.9664(6)
_cell_measurement_reflns_used 9987
_cell_measurement_temperature 150
_cell_measurement_theta_max 76
_cell_measurement_theta_min 5
_cell_volume 3608.60(12)
_computing_cell_refinement 'CrysAlisPro, (Agilent, 2011)'
_computing_data_collection 'SuperNova, (Oxford Diffraction, 2010)'
_computing_data_reduction 'CrysAlisPro, (Agilent, 2011)'
_computing_molecular_graphics 'CAMERON (Watkin et al., 1996)'
_computing_publication_material 'CRYSTALS (Betteridge et al., 2003)'
_computing_structure_refinement 'CRYSTALS (Betteridge et al., 2003)'
_computing_structure_solution 'Superflip (Palatinus & Chapuis, 2007)'
_diffrn_ambient_temperature 150
_diffrn_measured_fraction_theta_full 0.995
_diffrn_measured_fraction_theta_max 0.991
_diffrn_measurement_device Area
_diffrn_measurement_device_type 'Oxford Diffraction SuperNova'
_diffrn_measurement_method \w
_diffrn_radiation_monochromator graphite
_diffrn_radiation_type 'Cu K\a'
_diffrn_radiation_wavelength 1.54184
_diffrn_reflns_av_R_equivalents 0.032
_diffrn_reflns_av_sigmaI/netI 0.0482
_diffrn_reflns_limit_h_max 6
_diffrn_reflns_limit_h_min -7
_diffrn_reflns_limit_k_max 22
_diffrn_reflns_limit_k_min -22
_diffrn_reflns_limit_l_max 27
_diffrn_reflns_limit_l_min -41
_diffrn_reflns_number 20430
_diffrn_reflns_theta_full 74.836
_diffrn_reflns_theta_max 76.363
_diffrn_reflns_theta_min 3.625
_diffrn_standards_number 0
_exptl_absorpt_coefficient_mu 0.757
_exptl_absorpt_correction_T_max 0.96
_exptl_absorpt_correction_T_min 0.72
_exptl_absorpt_correction_type multi-scan
_exptl_absorpt_process_details 'CrysAlisPro, (Agilent, 2011)'
_exptl_crystal_colour clear_pale_colourless
_exptl_crystal_density_diffrn 1.271
_exptl_crystal_density_meas ?
_exptl_crystal_density_method 'not measured'
_exptl_crystal_description needle
_exptl_crystal_F_000 1472
_exptl_crystal_size_max 0.40
_exptl_crystal_size_mid 0.10
_exptl_crystal_size_min 0.06
_refine_diff_density_max 0.17
_refine_diff_density_min -0.12
_refine_ls_abs_structure_details 'Flack (1983), 3167 Friedel-pairs'
_refine_ls_abs_structure_Flack -0.04(11)
_refine_ls_extinction_coef 51(2)
_refine_ls_extinction_method 'Larson (1970), Equation 22'
_refine_ls_goodness_of_fit_ref 0.9999
_refine_ls_hydrogen_treatment constr
_refine_ls_matrix_type full
_refine_ls_number_parameters 453
_refine_ls_number_reflns 5964
_refine_ls_number_restraints 0
_refine_ls_R_factor_all 0.0285
_refine_ls_R_factor_gt 0.0268
_refine_ls_shift/su_max 0.0011000
_refine_ls_shift/su_mean 0.0001054
_refine_ls_structure_factor_coef Fsqd
_refine_ls_weighting_details
;
 Method, part 1, Chebychev polynomial, (Watkin, 1994, Prince, 1982) 
 [weight] = 1.0/[A~0~*T~0~(x)+A~1~*T~1~(x) ... +A~n-1~]*T~n-1~(x)] 
 where A~i~ are the Chebychev coefficients listed below and x= Fcalc/Fmax 
 Method = Robust Weighting (Prince, 1982) 
 W = [weight] * [1-(deltaF/6*sigmaF)^2^]^2^ 
 A~i~ are: 
 0.140E+04 0.226E+04 0.141E+04 590. 122. 
;
_refine_ls_weighting_scheme calc
_refine_ls_wR_factor_all 0.0622
_refine_ls_wR_factor_gt 0.0604
_refine_ls_wR_factor_ref 0.0621
_reflns_limit_h_max 7
_reflns_limit_h_min -7
_reflns_limit_k_max 22
_reflns_limit_k_min 0
_reflns_limit_l_max 41
_reflns_limit_l_min 0
_reflns_number_gt 5722
_reflns_number_total 7470
_reflns_threshold_expression I>2.0\s(I)
_oxford_diffrn_Wilson_B_factor 2.53
_oxford_diffrn_Wilson_scale 0.02
_oxford_refine_ls_r_factor_ref 0.0284
_oxford_refine_ls_scale 5.31(5)
_oxford_reflns_number_all 5965
_oxford_reflns_threshold_expression_ref I>-3.0\s(I)
_oxford_structure_analysis_title 6728
_cod_data_source_file jo9b01432_si_002.cif
_cod_data_source_block 6ai
_cod_depositor_comments
;
The following automatic conversions were performed:

data item '_chemical_melting_point' value 'not measured' was changed
to '?' -- the value is undefined or not given.

data item '_atom_sites_solution_primary' value 'Other' was changed to
'other' in accordance with the
/home/data/users/saulius/crontab/automatic-downloads/current/ACS/lib/dictionaries/cif_core.dic
dictionary named 'cif_core.dic' version 2.4.2 last updated on
2011-04-26.

data item '_exptl_crystal_density_meas' value 'not measured' was
changed to '?' -- the value is perceived as not measured.

Automatic conversion script
Id: cif_fix_values 6909 2019-04-08 15:41:33Z antanas 
;
_cod_original_sg_symbol_H-M 'P 21 21 21 '
_cod_database_code 4033998

loop_
_symmetry_equiv_pos_as_xyz
x,y,z
-x+1/2,-y,z+1/2
x+1/2,-y+1/2,-z
-x,y+1/2,-z+1/2

loop_
_atom_site_label
_atom_site_type_symbol
_atom_site_fract_x
_atom_site_fract_y
_atom_site_fract_z
_atom_site_U_iso_or_equiv
_atom_site_occupancy
_atom_site_adp_type
_atom_site_refinement_flags_posn
O51 O 1.22885(18) 0.88527(6) 0.57156(3) 0.0321 1.0000 Uani .
C52 C 1.1370(2) 0.92219(8) 0.54565(5) 0.0250 1.0000 Uani .
N53 N 1.02344(19) 0.98745(6) 0.55310(4) 0.0221 1.0000 Uani .
C54 C 0.8847(2) 0.99475(8) 0.58996(5) 0.0260 1.0000 Uani .
O55 O 0.67932(18) 1.02177(6) 0.57482(3) 0.0310 1.0000 Uani .
C56 C 0.6584(2) 0.99976(8) 0.53359(4) 0.0265 1.0000 Uani .
C57 C 0.8942(2) 1.00818(8) 0.51706(4) 0.0230 1.0000 Uani .
C58 C 0.9712(2) 0.95342(8) 0.48514(5) 0.0240 1.0000 Uani .
C59 C 1.1154(3) 0.90652(8) 0.50215(5) 0.0267 1.0000 Uani .
C61 C 0.9755(3) 1.04736(9) 0.62193(5) 0.0298 1.0000 Uani .
C62 C 1.1873(3) 1.01430(11) 0.63932(5) 0.0423 1.0000 Uani .
C63 C 0.8039(3) 1.05421(11) 0.65589(6) 0.0454 1.0000 Uani .
C64 C 1.0215(4) 1.12323(10) 0.60384(6) 0.0485 1.0000 Uani .
C66 C 0.9441(2) 1.08833(8) 0.50428(4) 0.0249 1.0000 Uani .
O67 O 0.80559(19) 1.13453(6) 0.49873(4) 0.0358 1.0000 Uani .
O68 O 1.16039(18) 1.09871(6) 0.49959(4) 0.0337 1.0000 Uani .
C69 C 1.2291(3) 1.17394(9) 0.49059(6) 0.0446 1.0000 Uani .
C71 C 0.8888(2) 0.95249(8) 0.44340(5) 0.0247 1.0000 Uani .
C72 C 0.6924(3) 0.98712(8) 0.43250(5) 0.0263 1.0000 Uani .
C73 C 0.6011(3) 0.97865(8) 0.39401(5) 0.0274 1.0000 Uani .
C74 C 0.7101(3) 0.93513(8) 0.36559(5) 0.0273 1.0000 Uani .
C75 C 0.9094(3) 0.90125(9) 0.37577(5) 0.0305 1.0000 Uani .
C76 C 0.9980(3) 0.90988(8) 0.41393(5) 0.0275 1.0000 Uani .
O77 O 0.63667(19) 0.92199(6) 0.32746(3) 0.0346 1.0000 Uani .
C78 C 0.4375(3) 0.95839(9) 0.31458(5) 0.0349 1.0000 Uani .
O1 O 0.4109(2) 0.95634(6) 0.77895(4) 0.0398 1.0000 Uani .
C2 C 0.4944(3) 0.90472(8) 0.76099(5) 0.0291 1.0000 Uani .
N3 N 0.5951(2) 0.84444(6) 0.77951(4) 0.0240 1.0000 Uani .
C4 C 0.7218(3) 0.85413(8) 0.81735(5) 0.0281 1.0000 Uani .
O5 O 0.92903(18) 0.81971(6) 0.80869(3) 0.0334 1.0000 Uani .
C6 C 0.9609(3) 0.82188(9) 0.76573(5) 0.0303 1.0000 Uani .
C7 C 0.7296(2) 0.80436(8) 0.74956(5) 0.0246 1.0000 Uani .
C8 C 0.6559(3) 0.83764(8) 0.70935(5) 0.0270 1.0000 Uani .
C9 C 0.5183(3) 0.89371(8) 0.71704(5) 0.0311 1.0000 Uani .
C11 C 0.6151(3) 0.82037(9) 0.85515(5) 0.0295 1.0000 Uani .
C12 C 0.4202(3) 0.86988(10) 0.86761(5) 0.0375 1.0000 Uani .
C13 C 0.7866(3) 0.81917(9) 0.88919(5) 0.0364 1.0000 Uani .
C14 C 0.5311(3) 0.74232(9) 0.84673(5) 0.0364 1.0000 Uani .
C16 C 0.6858(3) 0.72082(8) 0.75078(4) 0.0231 1.0000 Uani .
O17 O 0.82728(19) 0.67540(6) 0.75498(4) 0.0350 1.0000 Uani .
O18 O 0.47171(18) 0.70628(6) 0.74604(3) 0.0279 1.0000 Uani .
C19 C 0.4130(3) 0.62874(8) 0.74942(5) 0.0341 1.0000 Uani .
C21 C 0.7213(3) 0.80938(8) 0.66947(5) 0.0258 1.0000 Uani .
C22 C 0.5865(3) 0.82399(8) 0.63581(5) 0.0286 1.0000 Uani .
C23 C 0.6462(3) 0.80146(8) 0.59748(5) 0.0283 1.0000 Uani .
C24 C 0.8446(3) 0.76400(8) 0.59162(5) 0.0257 1.0000 Uani .
C25 C 0.9798(3) 0.74763(8) 0.62442(5) 0.0297 1.0000 Uani .
C26 C 0.9161(3) 0.77002(8) 0.66307(5) 0.0302 1.0000 Uani .
O27 O 0.88841(18) 0.74567(6) 0.55208(3) 0.0314 1.0000 Uani .
C28 C 1.0966(3) 0.71180(9) 0.54352(5) 0.0334 1.0000 Uani .
H541 H 0.8689 0.9432 0.6020 0.0295 1.0000 Uiso R
H561 H 0.5500 1.0326 0.5199 0.0317 1.0000 Uiso R
H562 H 0.6166 0.9476 0.5320 0.0309 1.0000 Uiso R
H591 H 1.1883 0.8670 0.4886 0.0326 1.0000 Uiso R
H621 H 1.2384 1.0467 0.6621 0.0624 1.0000 Uiso R
H622 H 1.1629 0.9646 0.6504 0.0633 1.0000 Uiso R
H623 H 1.3045 1.0125 0.6178 0.0626 1.0000 Uiso R
H633 H 0.8620 1.0860 0.6778 0.0665 1.0000 Uiso R
H632 H 0.6656 1.0756 0.6456 0.0668 1.0000 Uiso R
H631 H 0.7766 1.0046 0.6670 0.0672 1.0000 Uiso R
H641 H 1.0595 1.1573 0.6248 0.0719 1.0000 Uiso R
H642 H 0.8931 1.1428 0.5896 0.0730 1.0000 Uiso R
H643 H 1.1452 1.1203 0.5843 0.0720 1.0000 Uiso R
H693 H 1.3867 1.1730 0.4865 0.0667 1.0000 Uiso R
H692 H 1.1836 1.2041 0.5141 0.0662 1.0000 Uiso R
H691 H 1.1585 1.1906 0.4653 0.0660 1.0000 Uiso R
H721 H 0.6187 1.0162 0.4515 0.0312 1.0000 Uiso R
H731 H 0.4642 1.0019 0.3874 0.0315 1.0000 Uiso R
H751 H 0.9813 0.8717 0.3558 0.0383 1.0000 Uiso R
H761 H 1.1323 0.8855 0.4209 0.0346 1.0000 Uiso R
H781 H 0.4052 0.9435 0.2869 0.0515 1.0000 Uiso R
H782 H 0.4530 1.0128 0.3165 0.0510 1.0000 Uiso R
H783 H 0.3082 0.9429 0.3316 0.0508 1.0000 Uiso R
H41 H 0.7465 0.9077 0.8214 0.0329 1.0000 Uiso R
H61 H 1.0095 0.8715 0.7571 0.0370 1.0000 Uiso R
H62 H 1.0730 0.7859 0.7580 0.0353 1.0000 Uiso R
H91 H 0.4493 0.9236 0.6973 0.0374 1.0000 Uiso R
H121 H 0.3464 0.8491 0.8916 0.0560 1.0000 Uiso R
H122 H 0.4730 0.9208 0.8737 0.0557 1.0000 Uiso R
H123 H 0.3110 0.8712 0.8451 0.0540 1.0000 Uiso R
H133 H 0.7220 0.7994 0.9141 0.0539 1.0000 Uiso R
H132 H 0.8466 0.8682 0.8945 0.0532 1.0000 Uiso R
H131 H 0.9143 0.7876 0.8818 0.0540 1.0000 Uiso R
H141 H 0.4755 0.7198 0.8718 0.0537 1.0000 Uiso R
H142 H 0.6550 0.7117 0.8361 0.0539 1.0000 Uiso R
H143 H 0.4111 0.7436 0.8266 0.0536 1.0000 Uiso R
H193 H 0.2542 0.6268 0.7472 0.0507 1.0000 Uiso R
H192 H 0.4613 0.6099 0.7760 0.0506 1.0000 Uiso R
H191 H 0.4792 0.6011 0.7275 0.0521 1.0000 Uiso R
H221 H 0.4498 0.8482 0.6395 0.0338 1.0000 Uiso R
H231 H 0.5541 0.8131 0.5751 0.0351 1.0000 Uiso R
H251 H 1.1160 0.7212 0.6207 0.0367 1.0000 Uiso R
H261 H 1.0054 0.7589 0.6856 0.0367 1.0000 Uiso R
H281 H 1.1061 0.7060 0.5138 0.0492 1.0000 Uiso R
H282 H 1.2182 0.7444 0.5532 0.0487 1.0000 Uiso R
H283 H 1.1061 0.6628 0.5566 0.0492 1.0000 Uiso R

loop_
_atom_site_aniso_label
_atom_site_aniso_U_11
_atom_site_aniso_U_22
_atom_site_aniso_U_33
_atom_site_aniso_U_23
_atom_site_aniso_U_13
_atom_site_aniso_U_12
O51 0.0297(6) 0.0273(5) 0.0392(6) 0.0052(5) -0.0068(5) 0.0066(5)
C52 0.0189(7) 0.0202(7) 0.0357(8) 0.0029(6) -0.0018(6) 0.0010(6)
N53 0.0178(6) 0.0194(6) 0.0290(6) 0.0022(5) -0.0018(5) 0.0005(5)
C54 0.0200(7) 0.0258(8) 0.0321(8) 0.0005(6) 0.0015(6) -0.0004(6)
O55 0.0195(5) 0.0391(6) 0.0346(6) -0.0045(5) -0.0006(5) 0.0025(5)
C56 0.0203(7) 0.0256(8) 0.0337(8) -0.0014(6) -0.0012(6) -0.0013(6)
C57 0.0181(7) 0.0189(7) 0.0321(7) 0.0021(6) -0.0042(6) -0.0002(6)
C58 0.0201(7) 0.0179(7) 0.0340(8) 0.0011(6) -0.0002(6) -0.0024(6)
C59 0.0254(8) 0.0204(7) 0.0345(8) 0.0001(6) 0.0004(6) 0.0052(6)
C61 0.0274(8) 0.0288(8) 0.0332(8) -0.0034(7) 0.0006(7) -0.0016(7)
C62 0.0313(9) 0.0558(11) 0.0398(9) -0.0093(8) -0.0090(8) 0.0032(9)
C63 0.0377(10) 0.0572(12) 0.0412(10) -0.0123(8) 0.0056(8) 0.0005(10)
C64 0.0642(14) 0.0315(9) 0.0499(11) -0.0047(8) -0.0085(10) -0.0144(9)
C66 0.0241(8) 0.0203(7) 0.0302(7) 0.0002(6) -0.0029(6) 0.0007(6)
O67 0.0290(6) 0.0221(5) 0.0561(7) 0.0072(5) -0.0050(6) 0.0062(5)
O68 0.0239(6) 0.0215(5) 0.0558(7) 0.0095(5) 0.0004(5) -0.0041(4)
C69 0.0383(10) 0.0251(8) 0.0705(13) 0.0143(8) -0.0035(9) -0.0106(8)
C71 0.0239(8) 0.0173(7) 0.0329(8) 0.0025(6) 0.0003(6) -0.0025(6)
C72 0.0277(8) 0.0199(7) 0.0313(7) -0.0003(6) -0.0002(7) 0.0032(7)
C73 0.0268(8) 0.0213(7) 0.0340(8) 0.0025(6) -0.0038(7) 0.0010(6)
C74 0.0280(8) 0.0253(7) 0.0286(8) 0.0022(6) 0.0003(6) -0.0047(6)
C75 0.0291(8) 0.0305(8) 0.0320(8) -0.0008(6) 0.0048(7) 0.0007(7)
C76 0.0213(7) 0.0266(8) 0.0346(8) 0.0029(6) 0.0026(6) 0.0010(6)
O77 0.0338(7) 0.0406(6) 0.0295(5) -0.0038(5) -0.0031(5) 0.0048(5)
C78 0.0306(9) 0.0389(9) 0.0352(8) -0.0010(7) -0.0076(7) -0.0005(8)
O1 0.0459(7) 0.0241(6) 0.0493(7) -0.0007(5) 0.0101(6) 0.0117(6)
C2 0.0262(8) 0.0200(7) 0.0411(9) 0.0023(6) 0.0046(7) 0.0031(6)
N3 0.0214(6) 0.0199(6) 0.0308(7) -0.0027(5) 0.0004(5) 0.0024(5)
C4 0.0241(8) 0.0229(7) 0.0373(9) -0.0055(6) -0.0021(7) -0.0022(6)
O5 0.0234(6) 0.0390(6) 0.0376(6) -0.0069(5) -0.0030(5) 0.0032(5)
C6 0.0216(8) 0.0300(8) 0.0392(8) -0.0034(7) 0.0020(7) -0.0027(7)
C7 0.0210(8) 0.0206(7) 0.0322(8) -0.0009(6) 0.0014(6) 0.0011(6)
C8 0.0241(8) 0.0211(7) 0.0358(8) 0.0045(6) 0.0018(7) -0.0004(6)
C9 0.0316(9) 0.0252(8) 0.0363(8) 0.0064(6) 0.0027(7) 0.0064(7)
C11 0.0307(9) 0.0248(7) 0.0331(8) -0.0038(6) -0.0036(7) -0.0017(7)
C12 0.0329(9) 0.0438(9) 0.0358(9) -0.0023(7) 0.0022(8) 0.0039(8)
C13 0.0408(10) 0.0310(8) 0.0374(9) -0.0062(7) -0.0103(8) 0.0015(8)
C14 0.0435(10) 0.0298(8) 0.0359(8) 0.0004(7) -0.0039(8) -0.0101(8)
C16 0.0246(8) 0.0214(7) 0.0234(7) -0.0012(6) -0.0005(6) 0.0020(6)
O17 0.0306(6) 0.0233(5) 0.0511(7) -0.0002(5) -0.0020(5) 0.0084(5)
O18 0.0255(6) 0.0208(5) 0.0375(6) -0.0007(4) -0.0026(5) -0.0027(4)
C19 0.0380(9) 0.0248(8) 0.0396(9) -0.0017(7) -0.0018(8) -0.0098(7)
C21 0.0243(8) 0.0197(7) 0.0334(8) 0.0038(6) 0.0013(6) -0.0006(6)
C22 0.0221(7) 0.0246(7) 0.0390(8) 0.0025(6) -0.0012(7) 0.0028(7)
C23 0.0253(8) 0.0257(7) 0.0338(8) 0.0016(6) -0.0064(7) 0.0011(6)
C24 0.0267(8) 0.0193(7) 0.0312(7) 0.0014(6) 0.0001(6) -0.0016(6)
C25 0.0242(8) 0.0284(8) 0.0364(8) 0.0013(7) -0.0004(7) 0.0072(6)
C26 0.0294(8) 0.0289(8) 0.0324(8) 0.0044(6) -0.0019(7) 0.0063(7)
O27 0.0307(6) 0.0328(6) 0.0307(5) -0.0032(4) -0.0026(5) 0.0061(5)
C28 0.0326(9) 0.0323(8) 0.0353(8) -0.0033(7) 0.0019(7) 0.0056(7)

loop_
_atom_type_symbol
_atom_type_scat_dispersion_real
_atom_type_scat_dispersion_imag
_atom_type_scat_Cromer_Mann_a1
_atom_type_scat_Cromer_Mann_b1
_atom_type_scat_Cromer_Mann_a2
_atom_type_scat_Cromer_Mann_b2
_atom_type_scat_Cromer_Mann_a3
_atom_type_scat_Cromer_Mann_b3
_atom_type_scat_Cromer_Mann_a4
_atom_type_scat_Cromer_Mann_b4
_atom_type_scat_Cromer_Mann_c
_atom_type_scat_source
C 0.0181 0.0091 2.3100 20.8439 1.0200 10.2075 1.5886 0.5687 0.8650 51.6512 0.2156 'International Tables Vol C 4.2.6.8 and 6.1.1.4'
H 0.0000 0.0000 0.4930 10.5109 0.3229 26.1257 0.1402 3.1424 0.0408 57.7998 0.0030 'International Tables Vol C 4.2.6.8 and 6.1.1.4'
N 0.0311 0.0180 12.2126 0.0057 3.1322 9.8933 2.0125 28.9975 1.1663 0.5826 -11.5290 'International Tables Vol C 4.2.6.8 and 6.1.1.4'
O 0.0492 0.0322 3.0485 13.2771 2.2868 5.7011 1.5463 0.3239 0.8670 32.9089 0.2508 'International Tables Vol C 4.2.6.8 and 6.1.1.4'

loop_
_geom_angle_atom_site_label_1
_geom_angle_atom_site_label_2
_geom_angle_atom_site_label_3
_geom_angle
_geom_angle_publ_flag
O51 C52 N53 124.62(14) yes
O51 C52 C59 128.26(14) yes
N53 C52 C59 107.07(12) yes
C52 N53 C54 120.03(12) yes
C52 N53 C57 109.68(12) yes
C54 N53 C57 109.85(11) yes
N53 C54 O55 103.65(11) yes
N53 C54 C61 114.81(12) yes
O55 C54 C61 109.93(12) yes
N53 C54 H541 106.9 no
O55 C54 H541 111.7 no
C61 C54 H541 109.7 no
C54 O55 C56 108.43(11) yes
O55 C56 C57 103.24(11) yes
O55 C56 H561 108.9 no
C57 C56 H561 113.1 no
O55 C56 H562 110.3 no
C57 C56 H562 108.4 no
H561 C56 H562 112.5 no
C56 C57 N53 100.42(11) yes
C56 C57 C58 117.76(12) yes
N53 C57 C58 103.32(11) yes
C56 C57 C66 111.87(12) yes
N53 C57 C66 110.96(11) yes
C58 C57 C66 111.46(12) yes
C57 C58 C59 108.86(13) yes
C57 C58 C71 123.69(13) yes
C59 C58 C71 127.40(14) yes
C52 C59 C58 110.13(13) yes
C52 C59 H591 124.3 no
C58 C59 H591 125.5 no
C54 C61 C62 108.44(13) yes
C54 C61 C63 108.24(13) yes
C62 C61 C63 108.97(14) yes
C54 C61 C64 111.06(13) yes
C62 C61 C64 110.41(15) yes
C63 C61 C64 109.66(15) yes
C61 C62 H621 108.1 no
C61 C62 H622 112.0 no
H621 C62 H622 107.7 no
C61 C62 H623 109.8 no
H621 C62 H623 109.3 no
H622 C62 H623 109.8 no
C61 C63 H633 109.9 no
C61 C63 H632 110.8 no
H633 C63 H632 109.0 no
C61 C63 H631 108.2 no
H633 C63 H631 108.6 no
H632 C63 H631 110.3 no
C61 C64 H641 110.1 no
C61 C64 H642 111.9 no
H641 C64 H642 107.8 no
C61 C64 H643 110.1 no
H641 C64 H643 109.0 no
H642 C64 H643 108.0 no
C57 C66 O67 124.30(14) yes
C57 C66 O68 110.93(12) yes
O67 C66 O68 124.77(14) yes
C66 O68 C69 115.88(13) yes
O68 C69 H693 107.1 no
O68 C69 H692 106.2 no
H693 C69 H692 113.4 no
O68 C69 H691 109.6 no
H693 C69 H691 108.3 no
H692 C69 H691 112.1 no
C58 C71 C72 121.90(14) yes
C58 C71 C76 119.77(13) yes
C72 C71 C76 118.05(14) yes
C71 C72 C73 121.63(14) yes
C71 C72 H721 119.3 no
C73 C72 H721 119.1 no
C72 C73 C74 119.26(14) yes
C72 C73 H731 120.2 no
C74 C73 H731 120.5 no
C73 C74 C75 119.83(14) yes
C73 C74 O77 124.74(14) yes
C75 C74 O77 115.43(14) yes
C74 C75 C76 120.42(15) yes
C74 C75 H751 118.4 no
C76 C75 H751 121.2 no
C71 C76 C75 120.79(14) yes
C71 C76 H761 119.1 no
C75 C76 H761 120.1 no
C74 O77 C78 117.92(12) yes
O77 C78 H781 108.5 no
O77 C78 H782 111.0 no
H781 C78 H782 110.8 no
O77 C78 H783 111.0 no
H781 C78 H783 107.0 no
H782 C78 H783 108.5 no
O1 C2 N3 124.84(15) yes
O1 C2 C9 128.66(15) yes
N3 C2 C9 106.46(13) yes
C2 N3 C4 120.32(12) yes
C2 N3 C7 109.55(12) yes
C4 N3 C7 109.87(12) yes
N3 C4 O5 103.55(11) yes
N3 C4 C11 114.99(12) yes
O5 C4 C11 110.95(13) yes
N3 C4 H41 108.0 no
O5 C4 H41 108.8 no
C11 C4 H41 110.2 no
C4 O5 C6 107.71(12) yes
O5 C6 C7 102.50(12) yes
O5 C6 H61 110.6 no
C7 C6 H61 111.1 no
O5 C6 H62 109.5 no
C7 C6 H62 114.0 no
H61 C6 H62 109.1 no
C6 C7 N3 99.70(11) yes
C6 C7 C8 119.24(13) yes
N3 C7 C8 103.13(11) yes
C6 C7 C16 110.66(13) yes
N3 C7 C16 111.93(12) yes
C8 C7 C16 111.25(12) yes
C7 C8 C9 108.53(13) yes
C7 C8 C21 124.31(13) yes
C9 C8 C21 127.11(14) yes
C2 C9 C8 110.55(14) yes
C2 C9 H91 124.0 no
C8 C9 H91 125.4 no
C4 C11 C12 107.89(13) yes
C4 C11 C13 108.54(14) yes
C12 C11 C13 109.36(13) yes
C4 C11 C14 111.23(13) yes
C12 C11 C14 109.56(14) yes
C13 C11 C14 110.21(13) yes
C11 C12 H121 109.8 no
C11 C12 H122 110.5 no
H121 C12 H122 109.8 no
C11 C12 H123 108.9 no
H121 C12 H123 108.0 no
H122 C12 H123 109.8 no
C11 C13 H133 110.6 no
C11 C13 H132 111.8 no
H133 C13 H132 109.4 no
C11 C13 H131 110.9 no
H133 C13 H131 107.7 no
H132 C13 H131 106.3 no
C11 C14 H141 110.3 no
C11 C14 H142 109.3 no
H141 C14 H142 108.8 no
C11 C14 H143 110.2 no
H141 C14 H143 109.0 no
H142 C14 H143 109.2 no
C7 C16 O17 123.93(14) yes
C7 C16 O18 111.09(12) yes
O17 C16 O18 124.98(13) yes
C16 O18 C19 114.84(12) yes
O18 C19 H193 105.8 no
O18 C19 H192 109.3 no
H193 C19 H192 110.5 no
O18 C19 H191 110.0 no
H193 C19 H191 109.7 no
H192 C19 H191 111.4 no
C8 C21 C22 119.19(14) yes
C8 C21 C26 122.89(14) yes
C22 C21 C26 117.90(14) yes
C21 C22 C23 121.25(15) yes
C21 C22 H221 119.6 no
C23 C22 H221 119.1 no
C22 C23 C24 119.90(14) yes
C22 C23 H231 119.7 no
C24 C23 H231 120.4 no
C23 C24 C25 120.22(14) yes
C23 C24 O27 114.65(13) yes
C25 C24 O27 125.13(14) yes
C24 C25 C26 119.23(14) yes
C24 C25 H251 120.9 no
C26 C25 H251 119.9 no
C21 C26 C25 121.47(14) yes
C21 C26 H261 118.4 no
C25 C26 H261 120.1 no
C24 O27 C28 117.53(12) yes
O27 C28 H281 107.1 no
O27 C28 H282 109.4 no
H281 C28 H282 109.8 no
O27 C28 H283 110.5 no
H281 C28 H283 109.5 no
H282 C28 H283 110.5 no

loop_
_geom_bond_atom_site_label_1
_geom_bond_atom_site_label_2
_geom_bond_distance
_geom_bond_publ_flag
O51 C52 1.2185(18) yes
C52 N53 1.3889(18) yes
C52 C59 1.468(2) yes
N53 C54 1.4819(19) yes
N53 C57 1.4704(18) yes
C54 O55 1.4244(18) yes
C54 C61 1.523(2) yes
C54 H541 1.021 no
O55 C56 1.4219(18) yes
C56 C57 1.533(2) yes
C56 H561 0.992 no
C56 H562 0.980 no
C57 C58 1.519(2) yes
C57 C66 1.5419(19) yes
C58 C59 1.340(2) yes
C58 C71 1.463(2) yes
C59 H591 0.953 no
C61 C62 1.525(2) yes
C61 C63 1.531(2) yes
C61 C64 1.524(2) yes
C62 H621 1.001 no
C62 H622 0.983 no
C62 H623 1.003 no
C63 H633 0.988 no
C63 H632 0.982 no
C63 H631 0.986 no
C64 H641 0.954 no
C64 H642 0.973 no
C64 H643 0.988 no
C66 O67 1.1976(18) yes
C66 O68 1.3292(19) yes
O68 C69 1.4553(18) yes
C69 H693 0.962 no
C69 H692 0.988 no
C69 H691 0.985 no
C71 C72 1.389(2) yes
C71 C76 1.405(2) yes
C72 C73 1.392(2) yes
C72 H721 0.933 no
C73 C74 1.391(2) yes
C73 H731 0.953 no
C74 C75 1.392(2) yes
C74 O77 1.3544(19) yes
C75 C76 1.376(2) yes
C75 H751 0.953 no
C76 H761 0.952 no
O77 C78 1.436(2) yes
C78 H781 0.971 no
C78 H782 0.993 no
C78 H783 1.003 no
O1 C2 1.2167(19) yes
C2 N3 1.3911(19) yes
C2 C9 1.469(2) yes
N3 C4 1.4741(19) yes
N3 C7 1.4707(19) yes
C4 O5 1.4276(19) yes
C4 C11 1.531(2) yes
C4 H41 0.991 no
O5 C6 1.4301(19) yes
C6 C7 1.529(2) yes
C6 H61 0.987 no
C6 H62 0.973 no
C7 C8 1.523(2) yes
C7 C16 1.537(2) yes
C8 C9 1.337(2) yes
C8 C21 1.465(2) yes
C9 H91 0.942 no
C11 C12 1.536(2) yes
C11 C13 1.528(2) yes
C11 C14 1.528(2) yes
C12 H121 0.984 no
C12 H122 0.996 no
C12 H123 0.993 no
C13 H133 0.976 no
C13 H132 0.975 no
C13 H131 0.991 no
C14 H141 0.980 no
C14 H142 0.996 no
C14 H143 0.983 no
C16 O17 1.1946(18) yes
C16 O18 1.3292(19) yes
O18 C19 1.4533(17) yes
C19 H193 0.963 no
C19 H192 0.983 no
C19 H191 0.967 no
C21 C22 1.402(2) yes
C21 C26 1.392(2) yes
C22 C23 1.376(2) yes
C22 H221 0.943 no
C23 C24 1.391(2) yes
C23 H231 0.949 no
C24 C25 1.387(2) yes
C24 O27 1.3707(18) yes
C25 C26 1.392(2) yes
C25 H251 0.960 no
C26 H261 0.939 no
O27 C28 1.428(2) yes
C28 H281 0.986 no
C28 H282 0.995 no
C28 H283 0.989 no

loop_
_geom_hbond_atom_site_label_D
_geom_hbond_atom_site_label_H
_geom_hbond_atom_site_label_A
_geom_hbond_site_symmetry_A
_geom_hbond_angle_DHA
_geom_hbond_distance_DH
_geom_hbond_distance_HA
_geom_hbond_distance_DA
_geom_hbond_publ_flag
C23 H231 O51 1_455 130 0.95 2.36 3.065(2) yes
